data_4038423
loop_
_publ_author_name
'Wang, Weilin'
'Cao, Xiaohui'
'Xiao, Weiguo'
'Shi, Xiaoyu'
'Zuo, Xiaodan'
'Liu, Lingyan'
'Chang, Weixing'
'Li, Jing'

_publ_section_title
;
 Stereospecific Synthesis of cis-2,5-disubstituted pyrrolidines via
 N,O-acetals Formed by Hydroamination Cyclization-Hydroalkoxylation of
 Homopropargylic Sulfonamides in HFIP.
;
_journal_name_full 'The Journal of organic chemistry'
_journal_paper_doi 10.1021/acs.joc.0c00403
_journal_year 2020
_chemical_formula_sum 'C7.5 H7.5 F7.5 N7.5 O7.5 S0.75'
_chemical_formula_weight 489.25
_space_group_crystal_system monoclinic
_space_group_IT_number 14
_space_group_name_Hall '-P 2yn'
_space_group_name_H-M_alt 'P 1 21/n 1'
_atom_sites_solution_hydrogens geom
_audit_creation_method SHELXL-2018/3
_cell_angle_alpha 90
_cell_angle_beta 102.94(3)
_cell_angle_gamma 90
_cell_formula_units_Z 4
_cell_length_a 15.825(3)
_cell_length_b 7.3310(15)
_cell_length_c 18.791(4)
_cell_measurement_reflns_used 3425
_cell_measurement_temperature 113(2)
_cell_measurement_theta_max 27.9384
_cell_measurement_theta_min 1.5239
_cell_volume 2124.6(8)
_computing_cell_refinement crystalclear
_computing_data_collection crystalclear
_computing_data_reduction crystalclear
_computing_molecular_graphics 'Bruker SHELXTL'
_computing_publication_material 'Bruker SHELXTL'
_computing_structure_refinement 'SHELXL-97 (Sheldrick, 1997)'
_computing_structure_solution 'SHELXS-97 (Sheldrick, 1990)'
_diffrn_ambient_temperature 113(2)
_diffrn_measured_fraction_theta_full 0.998
_diffrn_measured_fraction_theta_max 0.998
_diffrn_measurement_device_type 'rigaku saturn'
_diffrn_measurement_method '\w scans'
_diffrn_radiation_type MoK\a
_diffrn_radiation_wavelength 0.71073
_diffrn_reflns_av_R_equivalents 0.0767
_diffrn_reflns_av_unetI/netI 0.0622
_diffrn_reflns_Laue_measured_fraction_full 0.998
_diffrn_reflns_Laue_measured_fraction_max 0.998
_diffrn_reflns_limit_h_max 18
_diffrn_reflns_limit_h_min -18
_diffrn_reflns_limit_k_max 8
_diffrn_reflns_limit_k_min -8
_diffrn_reflns_limit_l_max 19
_diffrn_reflns_limit_l_min -22
_diffrn_reflns_number 17514
_diffrn_reflns_point_group_measured_fraction_full 0.998
_diffrn_reflns_point_group_measured_fraction_max 0.998
_diffrn_reflns_theta_full 25.015
_diffrn_reflns_theta_max 25.015
_diffrn_reflns_theta_min 1.524
_diffrn_standards_decay_% 0
_diffrn_standards_interval_count 0
_diffrn_standards_interval_time 0
_diffrn_standards_number 0
_exptl_absorpt_coefficient_mu 0.239
_exptl_absorpt_correction_T_max 1
_exptl_absorpt_correction_T_min 0.8383
_exptl_absorpt_correction_type multi-scan
_exptl_absorpt_process_details crystalclear
_exptl_crystal_density_diffrn 1.530
_exptl_crystal_description block
_exptl_crystal_F_000 978
_exptl_crystal_size_max 0.200
_exptl_crystal_size_mid 0.180
_exptl_crystal_size_min 0.120
_refine_diff_density_max 0.277
_refine_diff_density_min -0.359
_refine_diff_density_rms 0.064
_refine_ls_extinction_coef 0.0059(17)
_refine_ls_extinction_expression Fc^*^=kFc[1+0.001xFc^2^\l^3^/sin(2\q)]^-1/4^
_refine_ls_extinction_method 'SHELXL-2018/3 (Sheldrick 2018)'
_refine_ls_goodness_of_fit_ref 1.073
_refine_ls_hydrogen_treatment constr
_refine_ls_matrix_type full
_refine_ls_number_parameters 291
_refine_ls_number_reflns 3745
_refine_ls_number_restraints 84
_refine_ls_restrained_S_all 1.147
_refine_ls_R_factor_all 0.0895
_refine_ls_R_factor_gt 0.0650
_refine_ls_shift/su_max 0.001
_refine_ls_shift/su_mean 0.000
_refine_ls_structure_factor_coef Fsqd
_refine_ls_weighting_details 'w=1/[\s^2^(Fo^2^)+(0.1075P)^2^] where P=(Fo^2^+2Fc^2^)/3'
_refine_ls_weighting_scheme calc
_refine_ls_wR_factor_gt 0.1699
_refine_ls_wR_factor_ref 0.1946
_reflns_Friedel_coverage 0.000
_reflns_number_gt 2796
_reflns_number_total 3745
_reflns_threshold_expression 'I > 2\s(I)'
_cod_data_source_file jo0c00403_si_003.cif
_cod_data_source_block shelxl
_cod_depositor_comments
;
The following automatic conversions were performed:

data item '_exptl_absorpt_correction_type' value 'MULTI-SCAN' was
changed to 'multi-scan' in accordance with the
/home/data/users/saulius/crontab/automatic-downloads/rss-feeds/ACS/lib/dictionaries/cif_core.dic
dictionary named 'cif_core.dic' version 2.4.2 last updated on
2011-04-26.

Automatic conversion script
Id: cif_fix_values 7556 2019-12-06 15:28:31Z antanas 
;
_cod_original_sg_symbol_H-M 'P 21/n'
_cod_original_formula_sum 'C7.50 H7.50 F7.50 N7.50 O7.50 S0.75'
_cod_database_code 4038423
_shelx_shelxl_version_number 2018/3
_shelx_space_group_comment
;
The symmetry employed for this shelxl refinement is uniquely defined
by the following loop, which should always be used as a source of
symmetry information in preference to the above space-group names.
They are only intended as comments.
;
_shelx_estimated_absorpt_t_min 0.954
_shelx_estimated_absorpt_t_max 0.972

loop_
_space_group_symop_operation_xyz
'x, y, z'
'-x+1/2, y+1/2, -z+1/2'
'-x, -y, -z'
'x-1/2, -y-1/2, z-1/2'

loop_
_atom_site_label
_atom_site_type_symbol
_atom_site_fract_x
_atom_site_fract_y
_atom_site_fract_z
_atom_site_U_iso_or_equiv
_atom_site_adp_type
_atom_site_occupancy
_atom_site_site_symmetry_order
_atom_site_calc_flag
_atom_site_refinement_flags_posn
_atom_site_refinement_flags_adp
_atom_site_refinement_flags_occupancy
_atom_site_disorder_assembly
_atom_site_disorder_group
S1 S 1.02590(5) 0.91836(11) 0.65398(4) 0.0299(3) Uani 1 1 d . . . . .
F1 F 0.65691(16) 0.8244(4) 0.37272(12) 0.0717(8) Uani 1 1 d . . . . .
F2 F 0.8402(2) 1.0186(4) 0.71624(19) 0.0967(11) Uani 1 1 d . U . . .
F3 F 0.7628(2) 0.8837(6) 0.7799(2) 0.1261(15) Uani 1 1 d . U . . .
F4 F 0.8428(4) 1.1065(6) 0.8248(3) 0.166(2) Uani 1 1 d . U . . .
F5 F 0.8470(3) 0.6841(6) 0.89739(18) 0.1311(16) Uani 1 1 d . U . . .
F6 F 0.9820(3) 0.6431(8) 0.90867(19) 0.154(2) Uani 1 1 d . U . . .
F7 F 0.9328(4) 0.9077(8) 0.9355(2) 0.181(2) Uani 1 1 d . U . . .
O1 O 0.98172(15) 1.0166(3) 0.59051(12) 0.0359(6) Uani 1 1 d . . . . .
O2 O 1.04541(15) 1.0075(3) 0.72458(12) 0.0371(6) Uani 1 1 d . . . . .
O3 O 0.90626(16) 0.6787(3) 0.76584(13) 0.0447(7) Uani 1 1 d . . . . .
N1 N 0.96524(17) 0.7416(4) 0.66261(13) 0.0279(6) Uani 1 1 d . . . . .
C1 C 1.1248(2) 0.8361(4) 0.63697(17) 0.0284(7) Uani 1 1 d . . . . .
C2 C 1.1358(2) 0.8307(5) 0.56514(18) 0.0339(8) Uani 1 1 d . . . . .
H2 H 1.090134 0.864794 0.525302 0.041 Uiso 1 1 calc R U . . .
C3 C 1.2156(2) 0.7739(5) 0.55391(18) 0.0359(8) Uani 1 1 d . . . . .
H3 H 1.223598 0.766873 0.505352 0.043 Uiso 1 1 calc R U . . .
C4 C 1.2838(2) 0.7274(5) 0.61090(19) 0.0365(8) Uani 1 1 d . . . . .
C5 C 1.2703(2) 0.7312(5) 0.68194(18) 0.0388(9) Uani 1 1 d . . . . .
H5 H 1.315829 0.695947 0.721698 0.047 Uiso 1 1 calc R U . . .
C6 C 1.1914(2) 0.7857(5) 0.69494(18) 0.0362(8) Uani 1 1 d . . . . .
H6 H 1.182984 0.788468 0.743416 0.043 Uiso 1 1 calc R U . . .
C7 C 1.3716(3) 0.6738(6) 0.5981(2) 0.0511(11) Uani 1 1 d . . . . .
H7A H 1.363760 0.592152 0.555822 0.077 Uiso 1 1 calc R U . . .
H7B H 1.404997 0.611103 0.641400 0.077 Uiso 1 1 calc R U . . .
H7C H 1.402826 0.783470 0.588760 0.077 Uiso 1 1 calc R U . . .
C8 C 0.9382(2) 0.6143(5) 0.59890(18) 0.0344(8) Uani 1 1 d . . . . .
H8 H 0.989291 0.589543 0.577196 0.041 Uiso 1 1 calc R U . . .
C9 C 0.8639(2) 0.6833(4) 0.53960(18) 0.0323(8) Uani 1 1 d . . . . .
C10 C 0.7855(2) 0.7372(5) 0.55469(19) 0.0399(9) Uani 1 1 d . . . . .
H10 H 0.779574 0.740985 0.603882 0.048 Uiso 1 1 calc R U . . .
C11 C 0.7161(2) 0.7855(6) 0.4991(2) 0.0489(10) Uani 1 1 d . . . . .
H11 H 0.662762 0.823112 0.509592 0.059 Uiso 1 1 calc R U . . .
C12 C 0.7261(3) 0.7778(5) 0.4283(2) 0.0467(10) Uani 1 1 d . . . . .
C13 C 0.8022(3) 0.7290(5) 0.4110(2) 0.0471(10) Uani 1 1 d . . . . .
H13 H 0.807335 0.726895 0.361627 0.056 Uiso 1 1 calc R U . . .
C14 C 0.8719(3) 0.6826(5) 0.46690(19) 0.0406(9) Uani 1 1 d . . . . .
H14 H 0.925664 0.650027 0.455825 0.049 Uiso 1 1 calc R U . . .
C15 C 0.9161(3) 0.4411(5) 0.6364(2) 0.0419(9) Uani 1 1 d . . . . .
H15A H 0.854893 0.442667 0.640786 0.050 Uiso 1 1 calc R U . . .
H15B H 0.925950 0.330894 0.608892 0.050 Uiso 1 1 calc R U . . .
C16 C 0.9774(3) 0.4454(5) 0.7112(2) 0.0489(10) Uani 1 1 d . . . . .
H16A H 0.955529 0.368202 0.746365 0.059 Uiso 1 1 calc R U . . .
H16B H 1.036047 0.403130 0.708541 0.059 Uiso 1 1 calc R U . . .
C17 C 0.9785(2) 0.6449(5) 0.73253(18) 0.0376(8) Uani 1 1 d . . . . .
H17 H 1.034823 0.679513 0.765817 0.045 Uiso 1 1 calc R U . . .
C18 C 0.9144(3) 0.8297(7) 0.8120(2) 0.0612(13) Uani 1 1 d . . . . .
H18 H 0.970052 0.892872 0.810784 0.073 Uiso 1 1 calc R U . . .
C19 C 0.8400(4) 0.9612(8) 0.7828(4) 0.0875(17) Uani 1 1 d . U . . .
C20 C 0.9191(5) 0.7655(12) 0.8892(3) 0.110(2) Uani 1 1 d . U . . .

loop_
_atom_site_aniso_label
_atom_site_aniso_U_11
_atom_site_aniso_U_22
_atom_site_aniso_U_33
_atom_site_aniso_U_23
_atom_site_aniso_U_13
_atom_site_aniso_U_12
S1 0.0281(5) 0.0297(5) 0.0300(5) -0.0004(3) 0.0023(3) 0.0018(3)
F1 0.0609(17) 0.094(2) 0.0457(14) 0.0064(13) -0.0195(12) -0.0052(14)
F2 0.099(2) 0.081(2) 0.123(3) 0.0066(19) 0.053(2) 0.0293(18)
F3 0.071(2) 0.129(3) 0.199(4) 0.003(3) 0.074(3) 0.007(2)
F4 0.211(5) 0.126(3) 0.193(4) -0.076(3) 0.116(4) 0.015(3)
F5 0.120(3) 0.205(4) 0.086(2) 0.004(2) 0.060(2) -0.058(3)
F6 0.125(4) 0.270(6) 0.063(2) 0.054(3) 0.014(2) -0.006(4)
F7 0.210(5) 0.267(5) 0.088(3) -0.102(3) 0.083(3) -0.107(4)
O1 0.0380(14) 0.0312(13) 0.0339(13) 0.0072(10) -0.0017(10) 0.0048(10)
O2 0.0364(14) 0.0389(14) 0.0342(13) -0.0106(11) 0.0041(10) -0.0002(11)
O3 0.0427(15) 0.0515(16) 0.0427(15) -0.0029(13) 0.0157(12) -0.0095(12)
N1 0.0277(14) 0.0300(15) 0.0248(14) -0.0007(12) 0.0030(11) 0.0004(11)
C1 0.0271(17) 0.0300(18) 0.0277(17) 0.0016(14) 0.0053(13) -0.0020(13)
C2 0.0351(19) 0.035(2) 0.0288(18) 0.0022(15) 0.0016(14) 0.0010(15)
C3 0.042(2) 0.038(2) 0.0297(18) -0.0022(15) 0.0113(16) -0.0026(16)
C4 0.0336(19) 0.038(2) 0.038(2) -0.0013(16) 0.0093(16) -0.0043(15)
C5 0.0300(19) 0.050(2) 0.034(2) 0.0058(17) 0.0014(15) 0.0073(16)
C6 0.0316(19) 0.052(2) 0.0241(17) 0.0061(16) 0.0037(14) 0.0035(16)
C7 0.039(2) 0.065(3) 0.054(2) 0.005(2) 0.0204(19) 0.006(2)
C8 0.0308(18) 0.036(2) 0.0360(19) -0.0110(15) 0.0072(15) -0.0027(14)
C9 0.0355(19) 0.0284(18) 0.0332(18) -0.0094(14) 0.0079(15) -0.0077(14)
C10 0.0328(19) 0.054(2) 0.0326(19) -0.0011(17) 0.0057(15) 0.0000(17)
C11 0.032(2) 0.066(3) 0.046(2) -0.001(2) 0.0025(17) -0.0007(19)
C12 0.047(2) 0.049(2) 0.035(2) 0.0020(18) -0.0086(17) -0.0083(18)
C13 0.065(3) 0.044(2) 0.030(2) -0.0096(17) 0.0066(19) -0.0131(19)
C14 0.048(2) 0.036(2) 0.039(2) -0.0066(16) 0.0129(17) -0.0077(16)
C15 0.045(2) 0.027(2) 0.053(2) -0.0052(16) 0.0094(18) 0.0012(15)
C16 0.048(2) 0.040(2) 0.057(3) 0.0148(19) 0.0081(19) 0.0056(18)
C17 0.034(2) 0.042(2) 0.0352(19) 0.0073(16) 0.0043(15) 0.0043(16)
C18 0.064(3) 0.076(3) 0.052(3) -0.021(2) 0.031(2) -0.022(2)
C19 0.090(4) 0.088(4) 0.103(4) -0.023(3) 0.061(3) 0.007(3)
C20 0.116(5) 0.171(6) 0.053(3) -0.024(4) 0.041(3) -0.046(4)

loop_
_atom_type_symbol
_atom_type_description
_atom_type_scat_dispersion_real
_atom_type_scat_dispersion_imag
_atom_type_scat_source
C C 0.0033 0.0016 'International Tables Vol C Tables 4.2.6.8 and 6.1.1.4'
H H 0.0000 0.0000 'International Tables Vol C Tables 4.2.6.8 and 6.1.1.4'
N N 0.0061 0.0033 'International Tables Vol C Tables 4.2.6.8 and 6.1.1.4'
O O 0.0106 0.0060 'International Tables Vol C Tables 4.2.6.8 and 6.1.1.4'
F F 0.0171 0.0103 'International Tables Vol C Tables 4.2.6.8 and 6.1.1.4'
S S 0.1246 0.1234 'International Tables Vol C Tables 4.2.6.8 and 6.1.1.4'

loop_
_geom_angle_atom_site_label_1
_geom_angle_atom_site_label_2
_geom_angle_atom_site_label_3
_geom_angle
_geom_angle_site_symmetry_1
_geom_angle_site_symmetry_3
_geom_angle_publ_flag
O1 S1 O2 119.95(14) . . ?
O1 S1 N1 106.94(14) . . ?
O2 S1 N1 105.96(13) . . ?
O1 S1 C1 107.86(14) . . ?
O2 S1 C1 107.64(15) . . ?
N1 S1 C1 107.98(14) . . ?
C18 O3 C17 115.8(3) . . ?
C17 N1 C8 111.8(3) . . ?
C17 N1 S1 120.0(2) . . ?
C8 N1 S1 118.7(2) . . ?
C6 C1 C2 120.9(3) . . ?
C6 C1 S1 119.8(2) . . ?
C2 C1 S1 119.3(3) . . ?
C3 C2 C1 117.9(3) . . ?
C3 C2 H2 121.0 . . ?
C1 C2 H2 121.0 . . ?
C4 C3 C2 122.3(3) . . ?
C4 C3 H3 118.8 . . ?
C2 C3 H3 118.8 . . ?
C3 C4 C5 118.4(3) . . ?
C3 C4 C7 121.7(3) . . ?
C5 C4 C7 119.9(3) . . ?
C6 C5 C4 120.7(3) . . ?
C6 C5 H5 119.6 . . ?
C4 C5 H5 119.6 . . ?
C5 C6 C1 119.8(3) . . ?
C5 C6 H6 120.1 . . ?
C1 C6 H6 120.1 . . ?
C4 C7 H7A 109.5 . . ?
C4 C7 H7B 109.5 . . ?
H7A C7 H7B 109.5 . . ?
C4 C7 H7C 109.5 . . ?
H7A C7 H7C 109.5 . . ?
H7B C7 H7C 109.5 . . ?
N1 C8 C9 114.5(3) . . ?
N1 C8 C15 101.7(3) . . ?
C9 C8 C15 113.3(3) . . ?
N1 C8 H8 109.0 . . ?
C9 C8 H8 109.0 . . ?
C15 C8 H8 109.0 . . ?
C10 C9 C14 118.7(3) . . ?
C10 C9 C8 121.8(3) . . ?
C14 C9 C8 119.4(3) . . ?
C11 C10 C9 120.9(3) . . ?
C11 C10 H10 119.6 . . ?
C9 C10 H10 119.6 . . ?
C12 C11 C10 118.5(4) . . ?
C12 C11 H11 120.7 . . ?
C10 C11 H11 120.7 . . ?
C13 C12 F1 118.7(3) . . ?
C13 C12 C11 122.6(4) . . ?
F1 C12 C11 118.7(4) . . ?
C12 C13 C14 118.8(3) . . ?
C12 C13 H13 120.6 . . ?
C14 C13 H13 120.6 . . ?
C13 C14 C9 120.5(4) . . ?
C13 C14 H14 119.7 . . ?
C9 C14 H14 119.7 . . ?
C16 C15 C8 104.1(3) . . ?
C16 C15 H15A 110.9 . . ?
C8 C15 H15A 110.9 . . ?
C16 C15 H15B 110.9 . . ?
C8 C15 H15B 110.9 . . ?
H15A C15 H15B 109.0 . . ?
C17 C16 C15 103.4(3) . . ?
C17 C16 H16A 111.1 . . ?
C15 C16 H16A 111.1 . . ?
C17 C16 H16B 111.1 . . ?
C15 C16 H16B 111.1 . . ?
H16A C16 H16B 109.0 . . ?
O3 C17 N1 109.7(3) . . ?
O3 C17 C16 108.5(3) . . ?
N1 C17 C16 103.8(3) . . ?
O3 C17 H17 111.5 . . ?
N1 C17 H17 111.5 . . ?
C16 C17 H17 111.5 . . ?
O3 C18 C20 109.1(4) . . ?
O3 C18 C19 108.8(4) . . ?
C20 C18 C19 114.2(5) . . ?
O3 C18 H18 108.2 . . ?
C20 C18 H18 108.2 . . ?
C19 C18 H18 108.2 . . ?
F4 C19 F2 107.5(5) . . ?
F4 C19 F3 106.1(4) . . ?
F2 C19 F3 107.0(6) . . ?
F4 C19 C18 112.0(6) . . ?
F2 C19 C18 112.1(4) . . ?
F3 C19 C18 111.8(5) . . ?
F5 C20 F6 106.0(7) . . ?
F5 C20 F7 106.9(5) . . ?
F6 C20 F7 110.0(7) . . ?
F5 C20 C18 113.2(5) . . ?
F6 C20 C18 110.4(5) . . ?
F7 C20 C18 110.3(6) . . ?

loop_
_geom_bond_atom_site_label_1
_geom_bond_atom_site_label_2
_geom_bond_distance
_geom_bond_site_symmetry_2
_geom_bond_publ_flag
S1 O1 1.434(2) . ?
S1 O2 1.449(2) . ?
S1 N1 1.642(3) . ?
S1 C1 1.771(3) . ?
F1 C12 1.376(4) . ?
F2 C19 1.321(6) . ?
F3 C19 1.336(7) . ?
F4 C19 1.320(6) . ?
F5 C20 1.327(7) . ?
F6 C20 1.329(9) . ?
F7 C20 1.345(8) . ?
O3 C18 1.394(5) . ?
O3 C17 1.443(4) . ?
N1 C17 1.466(4) . ?
N1 C8 1.502(4) . ?
C1 C6 1.386(5) . ?
C1 C2 1.400(4) . ?
C2 C3 1.391(5) . ?
C2 H2 0.9500 . ?
C3 C4 1.382(5) . ?
C3 H3 0.9500 . ?
C4 C5 1.398(5) . ?
C4 C7 1.514(5) . ?
C5 C6 1.384(5) . ?
C5 H5 0.9500 . ?
C6 H6 0.9500 . ?
C7 H7A 0.9800 . ?
C7 H7B 0.9800 . ?
C7 H7C 0.9800 . ?
C8 C9 1.515(5) . ?
C8 C15 1.531(5) . ?
C8 H8 1.0000 . ?
C9 C10 1.391(5) . ?
C9 C14 1.400(5) . ?
C10 C11 1.381(5) . ?
C10 H10 0.9500 . ?
C11 C12 1.377(5) . ?
C11 H11 0.9500 . ?
C12 C13 1.363(6) . ?
C13 C14 1.384(5) . ?
C13 H13 0.9500 . ?
C14 H14 0.9500 . ?
C15 C16 1.518(5) . ?
C15 H15A 0.9900 . ?
C15 H15B 0.9900 . ?
C16 C17 1.516(5) . ?
C16 H16A 0.9900 . ?
C16 H16B 0.9900 . ?
C17 H17 1.0000 . ?
C18 C20 1.510(7) . ?
C18 C19 1.525(8) . ?
C18 H18 1.0000 . ?

loop_
_geom_hbond_atom_site_label_D
_geom_hbond_atom_site_label_H
_geom_hbond_atom_site_label_A
_geom_hbond_distance_DH
_geom_hbond_distance_HA
_geom_hbond_distance_DA
_geom_hbond_angle_DHA
_geom_hbond_site_symmetry_A
_geom_hbond_publ_flag
C18 H18 O2 1.00 2.37 3.197(5) 139.5 . yes
C17 H17 F1 1.00 2.46 3.410(4) 159.4 4_676 yes
C15 H15B O1 0.99 2.52 3.451(4) 156.8 1_545 yes
C2 H2 O1 0.95 2.38 3.291(4) 159.9 3_776 yes

loop_
_geom_torsion_atom_site_label_1
_geom_torsion_atom_site_label_2
_geom_torsion_atom_site_label_3
_geom_torsion_atom_site_label_4
_geom_torsion
_geom_torsion_site_symmetry_1
_geom_torsion_site_symmetry_2
_geom_torsion_site_symmetry_3
_geom_torsion_site_symmetry_4
_geom_torsion_publ_flag
O1 S1 N1 C17 -162.0(2) . . . . ?
O2 S1 N1 C17 -33.0(3) . . . . ?
C1 S1 N1 C17 82.1(3) . . . . ?
O1 S1 N1 C8 54.3(3) . . . . ?
O2 S1 N1 C8 -176.6(2) . . . . ?
C1 S1 N1 C8 -61.5(3) . . . . ?
O1 S1 C1 C6 160.5(3) . . . . ?
O2 S1 C1 C6 29.7(3) . . . . ?
N1 S1 C1 C6 -84.2(3) . . . . ?
O1 S1 C1 C2 -16.7(3) . . . . ?
O2 S1 C1 C2 -147.4(3) . . . . ?
N1 S1 C1 C2 98.6(3) . . . . ?
C6 C1 C2 C3 -0.2(5) . . . . ?
S1 C1 C2 C3 176.9(3) . . . . ?
C1 C2 C3 C4 -1.4(5) . . . . ?
C2 C3 C4 C5 2.5(5) . . . . ?
C2 C3 C4 C7 -177.2(3) . . . . ?
C3 C4 C5 C6 -2.0(5) . . . . ?
C7 C4 C5 C6 177.8(4) . . . . ?
C4 C5 C6 C1 0.4(6) . . . . ?
C2 C1 C6 C5 0.8(5) . . . . ?
S1 C1 C6 C5 -176.4(3) . . . . ?
C17 N1 C8 C9 135.1(3) . . . . ?
S1 N1 C8 C9 -78.4(3) . . . . ?
C17 N1 C8 C15 12.6(3) . . . . ?
S1 N1 C8 C15 159.0(2) . . . . ?
N1 C8 C9 C10 -54.5(4) . . . . ?
C15 C8 C9 C10 61.5(4) . . . . ?
N1 C8 C9 C14 129.5(3) . . . . ?
C15 C8 C9 C14 -114.5(3) . . . . ?
C14 C9 C10 C11 1.4(5) . . . . ?
C8 C9 C10 C11 -174.6(3) . . . . ?
C9 C10 C11 C12 0.4(6) . . . . ?
C10 C11 C12 C13 -1.7(6) . . . . ?
C10 C11 C12 F1 179.5(4) . . . . ?
F1 C12 C13 C14 179.8(3) . . . . ?
C11 C12 C13 C14 1.0(6) . . . . ?
C12 C13 C14 C9 0.9(5) . . . . ?
C10 C9 C14 C13 -2.1(5) . . . . ?
C8 C9 C14 C13 174.1(3) . . . . ?
N1 C8 C15 C16 -31.7(3) . . . . ?
C9 C8 C15 C16 -155.0(3) . . . . ?
C8 C15 C16 C17 39.7(4) . . . . ?
C18 O3 C17 N1 -90.1(4) . . . . ?
C18 O3 C17 C16 157.1(3) . . . . ?
C8 N1 C17 O3 -104.3(3) . . . . ?
S1 N1 C17 O3 109.8(3) . . . . ?
C8 N1 C17 C16 11.5(4) . . . . ?
S1 N1 C17 C16 -134.4(3) . . . . ?
C15 C16 C17 O3 85.4(3) . . . . ?
C15 C16 C17 N1 -31.2(4) . . . . ?
C17 O3 C18 C20 -114.1(4) . . . . ?
C17 O3 C18 C19 120.7(4) . . . . ?
O3 C18 C19 F4 179.0(4) . . . . ?
C20 C18 C19 F4 56.8(6) . . . . ?
O3 C18 C19 F2 -60.1(6) . . . . ?
C20 C18 C19 F2 177.8(5) . . . . ?
O3 C18 C19 F3 60.0(5) . . . . ?
C20 C18 C19 F3 -62.1(6) . . . . ?
O3 C18 C20 F5 -64.4(7) . . . . ?
C19 C18 C20 F5 57.5(8) . . . . ?
O3 C18 C20 F6 54.1(7) . . . . ?
C19 C18 C20 F6 176.1(5) . . . . ?
O3 C18 C20 F7 175.9(5) . . . . ?
C19 C18 C20 F7 -62.2(7) . . . . ?
